data_4064962
loop_
_publ_author_name
'Kundu, Sabuj'
'Brennessel, William W.'
'Jones, William D.'

_publ_section_title
;
 C--S Bond Activation of Thioesters Using Platinum(0)
;
_journal_issue 19
_journal_name_full Organometallics
_journal_page_first 5147
_journal_paper_doi 10.1021/om200452z
_journal_volume 30
_journal_year 2011
_chemical_formula_moiety 'C18 H38 O P2 Pt S'
_chemical_formula_sum 'C18 H38 O P2 Pt S'
_chemical_formula_weight 559.57
_chemical_name_common jonsk21
_chemical_name_systematic
; 
 (dippe)Pt(COCH2CH2CH2S) 
;
_space_group_IT_number 9
_symmetry_cell_setting monoclinic
_symmetry_space_group_name_Hall 'C -2yc'
_symmetry_space_group_name_H-M 'C 1 c 1'
_atom_sites_solution_hydrogens geom
_atom_sites_solution_primary direct
_atom_sites_solution_secondary difmap
_audit_creation_method SHELXL-97
_cell_angle_alpha 90.00
_cell_angle_beta 102.5880(10)
_cell_angle_gamma 90.00
_cell_formula_units_Z 4
_cell_length_a 12.8854(8)
_cell_length_b 15.8932(10)
_cell_length_c 10.9403(7)
_cell_measurement_reflns_used 3986
_cell_measurement_temperature 100.0(1)
_cell_measurement_theta_max 37.91
_cell_measurement_theta_min 2.56
_cell_volume 2186.6(2)
_computing_cell_refinement 'SAINT (Bruker, 2009)'
_computing_data_collection 'APEX2 (Bruker, 2010)'
_computing_data_reduction 'SAINT (Bruker, 2009)'
_computing_molecular_graphics 'SHELXTL (Sheldrick, 2008)'
_computing_publication_material 'SHELXTL (Sheldrick, 2008)'
_computing_structure_refinement 'SHELXL-97 (Sheldrick, 2008)'
_computing_structure_solution 'SIR97 (Altomare et al., 1999)'
_diffrn_ambient_temperature 100.0(1)
_diffrn_measured_fraction_theta_full 0.989
_diffrn_measured_fraction_theta_max 0.989
_diffrn_measurement_device_type 'Bruker SMART APEX II CCD Platform'
_diffrn_measurement_method 'area detector, \w scans per \f'
_diffrn_radiation_monochromator graphite
_diffrn_radiation_source 'fine-focus sealed tube'
_diffrn_radiation_type MoK\a
_diffrn_radiation_wavelength 0.71073
_diffrn_reflns_av_R_equivalents 0.0315
_diffrn_reflns_av_sigmaI/netI 0.0445
_diffrn_reflns_limit_h_max 21
_diffrn_reflns_limit_h_min -21
_diffrn_reflns_limit_k_max 26
_diffrn_reflns_limit_k_min -26
_diffrn_reflns_limit_l_max 18
_diffrn_reflns_limit_l_min -18
_diffrn_reflns_number 25221
_diffrn_reflns_theta_full 37.04
_diffrn_reflns_theta_max 37.04
_diffrn_reflns_theta_min 2.07
_diffrn_standards_number 0
_exptl_absorpt_coefficient_mu 6.661
_exptl_absorpt_correction_T_max 0.5020
_exptl_absorpt_correction_T_min 0.2978
_exptl_absorpt_correction_type multi-scan
_exptl_absorpt_process_details 'SADABS (Sheldrick, 2008)'
_exptl_crystal_colour colorless
_exptl_crystal_density_diffrn 1.700
_exptl_crystal_density_method 'not measured'
_exptl_crystal_description block
_exptl_crystal_F_000 1112
_exptl_crystal_size_max 0.24
_exptl_crystal_size_mid 0.20
_exptl_crystal_size_min 0.12
_refine_diff_density_max 2.821
_refine_diff_density_min -1.390
_refine_diff_density_rms 0.148
_refine_ls_abs_structure_details 'Flack H D (1983), 5260 Friedel pairs, Acta Cryst. A39, 876-881'
_refine_ls_abs_structure_Flack -0.004(5)
_refine_ls_extinction_method none
_refine_ls_goodness_of_fit_ref 1.025
_refine_ls_hydrogen_treatment constr
_refine_ls_matrix_type full
_refine_ls_number_parameters 232
_refine_ls_number_reflns 10791
_refine_ls_number_restraints 7
_refine_ls_restrained_S_all 1.025
_refine_ls_R_factor_all 0.0422
_refine_ls_R_factor_gt 0.0320
_refine_ls_shift/su_max 0.002
_refine_ls_shift/su_mean 0.000
_refine_ls_structure_factor_coef Fsqd
_refine_ls_weighting_details 'calc w=1/[\s^2^(Fo^2^)+(0.0355P)^2^+0.0000P] where P=(Fo^2^+2Fc^2^)/3'
_refine_ls_weighting_scheme calc
_refine_ls_wR_factor_gt 0.0672
_refine_ls_wR_factor_ref 0.0715
_reflns_number_gt 9297
_reflns_number_total 10791
_reflns_threshold_expression >2sigma(I)
_cod_data_source_file om200452z_si_002.cif
_cod_data_source_block jonsk21_6
_cod_database_code 4064962

loop_
_symmetry_equiv_pos_as_xyz
'x, y, z'
'x, -y, z+1/2'
'x+1/2, y+1/2, z'
'x+1/2, -y+1/2, z+1/2'

loop_
_atom_site_label
_atom_site_type_symbol
_atom_site_fract_x
_atom_site_fract_y
_atom_site_fract_z
_atom_site_U_iso_or_equiv
_atom_site_adp_type
_atom_site_occupancy
_atom_site_symmetry_multiplicity
_atom_site_calc_flag
_atom_site_refinement_flags
_atom_site_disorder_assembly
_atom_site_disorder_group
Pt1 Pt 0.624118(8) 0.810721(6) 0.194846(9) 0.01954(3) Uani 1 1 d . A .
P1 P 0.72308(8) 0.71257(6) 0.31405(10) 0.02032(16) Uani 1 1 d . . .
P2 P 0.75566(10) 0.81608(6) 0.08080(13) 0.0180(2) Uani 1 1 d . . .
S1 S 0.52569(9) 0.91615(6) 0.07094(12) 0.0314(2) Uani 1 1 d D . .
O1 O 0.4519(3) 0.7390(2) 0.2926(3) 0.0370(7) Uani 1 1 d . A .
C1 C 0.5046(6) 0.8017(3) 0.2917(7) 0.0333(13) Uani 1 1 d D . .
C2 C 0.485(3) 0.8797(8) 0.3673(15) 0.036(4) Uani 0.518(12) 1 d PD A 1
H2A H 0.5525 0.9091 0.4027 0.043 Uiso 0.518(12) 1 calc PR A 1
H2B H 0.4506 0.8636 0.4365 0.043 Uiso 0.518(12) 1 calc PR A 1
C3 C 0.4102(7) 0.9365(6) 0.2710(9) 0.034(2) Uani 0.518(12) 1 d PD A 1
H3A H 0.3508 0.9021 0.2235 0.041 Uiso 0.518(12) 1 calc PR A 1
H3B H 0.3796 0.9807 0.3163 0.041 Uiso 0.518(12) 1 calc PR A 1
C4 C 0.468(3) 0.9772(14) 0.181(2) 0.036(2) Uani 0.518(12) 1 d PD A 1
H4A H 0.5265 1.0108 0.2319 0.043 Uiso 0.518(12) 1 calc PR A 1
H4B H 0.4179 1.0177 0.1306 0.043 Uiso 0.518(12) 1 calc PR A 1
C2' C 0.466(3) 0.8823(8) 0.3460(18) 0.036(4) Uani 0.482(12) 1 d PD A 5
H2C H 0.4904 0.8807 0.4382 0.043 Uiso 0.482(12) 1 calc PR A 5
H2D H 0.3870 0.8814 0.3272 0.043 Uiso 0.482(12) 1 calc PR A 5
C3' C 0.5016(7) 0.9668(5) 0.2986(8) 0.029(2) Uani 0.482(12) 1 d PD A 5
H3C H 0.4794 1.0128 0.3483 0.035 Uiso 0.482(12) 1 calc PR A 5
H3D H 0.5803 0.9673 0.3154 0.035 Uiso 0.482(12) 1 calc PR A 5
C4' C 0.460(4) 0.9855(15) 0.164(2) 0.036(2) Uani 0.482(12) 1 d PD A 5
H4C H 0.4746 1.0450 0.1461 0.043 Uiso 0.482(12) 1 calc PR A 5
H4D H 0.3824 0.9764 0.1412 0.043 Uiso 0.482(12) 1 calc PR A 5
C5 C 0.8329(3) 0.6812(2) 0.2408(4) 0.0225(6) Uani 1 1 d . . .
H5A H 0.8941 0.6631 0.3070 0.027 Uiso 1 1 calc R . .
H5B H 0.8100 0.6325 0.1850 0.027 Uiso 1 1 calc R . .
C6 C 0.8688(3) 0.7525(2) 0.1646(4) 0.0224(6) Uani 1 1 d . . .
H6A H 0.9064 0.7280 0.1031 0.027 Uiso 1 1 calc R . .
H6B H 0.9194 0.7893 0.2215 0.027 Uiso 1 1 calc R . .
C7 C 0.6514(3) 0.6150(2) 0.3344(4) 0.0286(7) Uani 1 1 d . . .
H7 H 0.5871 0.6317 0.3658 0.034 Uiso 1 1 calc R . .
C8 C 0.6113(4) 0.5704(2) 0.2064(6) 0.0296(11) Uani 1 1 d . . .
H8A H 0.5666 0.5223 0.2174 0.044 Uiso 1 1 calc R . .
H8B H 0.6723 0.5506 0.1743 0.044 Uiso 1 1 calc R . .
H8C H 0.5696 0.6101 0.1467 0.044 Uiso 1 1 calc R . .
C9 C 0.7149(6) 0.5531(3) 0.4304(5) 0.0577(17) Uani 1 1 d . . .
H9A H 0.6692 0.5058 0.4418 0.087 Uiso 1 1 calc R . .
H9B H 0.7396 0.5820 0.5107 0.087 Uiso 1 1 calc R . .
H9C H 0.7762 0.5322 0.4001 0.087 Uiso 1 1 calc R . .
C10 C 0.7897(3) 0.7428(3) 0.4743(3) 0.0267(7) Uani 1 1 d . . .
H10 H 0.8361 0.6948 0.5119 0.032 Uiso 1 1 calc R . .
C11 C 0.8606(4) 0.8199(3) 0.4741(4) 0.0334(9) Uani 1 1 d . . .
H11A H 0.8915 0.8366 0.5606 0.050 Uiso 1 1 calc R . .
H11B H 0.8180 0.8663 0.4304 0.050 Uiso 1 1 calc R . .
H11C H 0.9177 0.8061 0.4312 0.050 Uiso 1 1 calc R . .
C12 C 0.7107(4) 0.7594(4) 0.5564(5) 0.0444(12) Uani 1 1 d . . .
H12A H 0.7493 0.7686 0.6430 0.067 Uiso 1 1 calc R . .
H12B H 0.6633 0.7109 0.5531 0.067 Uiso 1 1 calc R . .
H12C H 0.6687 0.8096 0.5260 0.067 Uiso 1 1 calc R . .
C13 C 0.7248(3) 0.7738(2) -0.0794(3) 0.0228(6) Uani 1 1 d . . .
H13 H 0.7912 0.7749 -0.1125 0.027 Uiso 1 1 calc R . .
C14 C 0.6870(4) 0.6830(3) -0.0803(5) 0.0342(9) Uani 1 1 d . . .
H14A H 0.6716 0.6615 -0.1663 0.051 Uiso 1 1 calc R . .
H14B H 0.6224 0.6804 -0.0469 0.051 Uiso 1 1 calc R . .
H14C H 0.7426 0.6485 -0.0281 0.051 Uiso 1 1 calc R . .
C15 C 0.6412(4) 0.8294(4) -0.1641(4) 0.0390(10) Uani 1 1 d . . .
H15A H 0.6162 0.8015 -0.2451 0.058 Uiso 1 1 calc R . .
H15B H 0.6730 0.8837 -0.1771 0.058 Uiso 1 1 calc R . .
H15C H 0.5810 0.8384 -0.1242 0.058 Uiso 1 1 calc R . .
C16 C 0.8108(3) 0.9217(2) 0.0645(4) 0.0227(6) Uani 1 1 d . . .
H16 H 0.7542 0.9540 0.0061 0.027 Uiso 1 1 calc R . .
C17 C 0.8327(4) 0.9689(3) 0.1892(4) 0.0307(8) Uani 1 1 d . . .
H17A H 0.8565 1.0262 0.1765 0.046 Uiso 1 1 calc R . .
H17B H 0.8883 0.9396 0.2495 0.046 Uiso 1 1 calc R . .
H17C H 0.7676 0.9713 0.2214 0.046 Uiso 1 1 calc R . .
C18 C 0.9090(3) 0.9208(3) 0.0055(4) 0.0274(7) Uani 1 1 d . . .
H18A H 0.9296 0.9788 -0.0087 0.041 Uiso 1 1 calc R . .
H18B H 0.8919 0.8907 -0.0745 0.041 Uiso 1 1 calc R . .
H18C H 0.9680 0.8925 0.0622 0.041 Uiso 1 1 calc R . .

loop_
_atom_site_aniso_label
_atom_site_aniso_U_11
_atom_site_aniso_U_22
_atom_site_aniso_U_33
_atom_site_aniso_U_23
_atom_site_aniso_U_13
_atom_site_aniso_U_12
Pt1 0.01653(4) 0.01747(4) 0.02807(5) -0.00380(8) 0.01239(3) -0.00145(7)
P1 0.0201(4) 0.0197(3) 0.0233(4) -0.0032(3) 0.0094(3) -0.0041(3)
P2 0.0149(4) 0.0180(4) 0.0230(5) -0.0026(3) 0.0087(4) -0.0007(3)
S1 0.0251(4) 0.0247(4) 0.0487(6) -0.0002(4) 0.0176(4) 0.0050(3)
O1 0.0294(15) 0.0332(15) 0.0551(19) -0.0030(14) 0.0240(14) -0.0068(12)
C1 0.032(3) 0.029(2) 0.044(3) -0.0056(19) 0.020(2) -0.0016(18)
C2 0.033(11) 0.038(2) 0.045(6) -0.014(3) 0.025(8) -0.001(2)
C3 0.025(4) 0.040(5) 0.039(5) -0.017(4) 0.010(3) 0.009(3)
C4 0.031(5) 0.025(4) 0.052(6) -0.004(3) 0.013(6) 0.012(3)
C2' 0.033(11) 0.038(2) 0.045(6) -0.014(3) 0.025(8) -0.001(2)
C3' 0.032(4) 0.027(4) 0.032(4) -0.010(3) 0.014(3) 0.001(3)
C4' 0.031(5) 0.025(4) 0.052(6) -0.004(3) 0.013(6) 0.012(3)
C5 0.0221(15) 0.0194(14) 0.0289(16) -0.0035(12) 0.0118(13) 0.0003(11)
C6 0.0171(14) 0.0237(15) 0.0280(15) -0.0032(13) 0.0083(12) -0.0001(11)
C7 0.0318(19) 0.0234(16) 0.0328(18) -0.0009(14) 0.0116(15) -0.0103(14)
C8 0.027(3) 0.0141(12) 0.045(3) -0.0006(18) 0.0019(19) -0.0086(14)
C9 0.077(4) 0.039(3) 0.047(3) 0.019(2) -0.009(3) -0.026(3)
C10 0.0274(17) 0.0314(18) 0.0233(15) -0.0052(13) 0.0100(13) -0.0042(14)
C11 0.031(2) 0.036(2) 0.0310(19) -0.0080(16) 0.0031(16) -0.0100(16)
C12 0.036(2) 0.068(3) 0.032(2) -0.019(2) 0.0150(18) -0.012(2)
C13 0.0185(14) 0.0273(17) 0.0245(15) -0.0042(13) 0.0085(12) -0.0008(12)
C14 0.038(2) 0.033(2) 0.034(2) -0.0124(16) 0.0135(18) -0.0131(16)
C15 0.028(2) 0.058(3) 0.031(2) -0.0090(19) 0.0039(16) 0.0121(19)
C16 0.0182(15) 0.0239(16) 0.0276(17) 0.0017(13) 0.0084(13) -0.0011(12)
C17 0.034(2) 0.0264(18) 0.036(2) -0.0073(16) 0.0183(17) -0.0072(15)
C18 0.0224(16) 0.0305(18) 0.0327(17) -0.0002(14) 0.0135(14) -0.0071(13)

loop_
_atom_type_symbol
_atom_type_description
_atom_type_scat_dispersion_real
_atom_type_scat_dispersion_imag
_atom_type_scat_source
C C 0.0033 0.0016 'International Tables Vol C Tables 4.2.6.8 and 6.1.1.4'
H H 0.0000 0.0000 'International Tables Vol C Tables 4.2.6.8 and 6.1.1.4'
O O 0.0106 0.0060 'International Tables Vol C Tables 4.2.6.8 and 6.1.1.4'
P P 0.1023 0.0942 'International Tables Vol C Tables 4.2.6.8 and 6.1.1.4'
S S 0.1246 0.1234 'International Tables Vol C Tables 4.2.6.8 and 6.1.1.4'
Pt Pt -1.7033 8.3905 'International Tables Vol C Tables 4.2.6.8 and 6.1.1.4'

loop_
_geom_angle_atom_site_label_1
_geom_angle_atom_site_label_2
_geom_angle_atom_site_label_3
_geom_angle
C1 Pt1 P1 92.68(19)
C1 Pt1 P2 177.60(18)
P1 Pt1 P2 87.06(4)
C1 Pt1 S1 88.63(19)
P1 Pt1 S1 178.10(4)
P2 Pt1 S1 91.69(4)
C10 P1 C5 104.03(18)
C10 P1 C7 104.25(18)
C5 P1 C7 106.14(18)
C10 P1 Pt1 117.42(14)
C5 P1 Pt1 109.18(13)
C7 P1 Pt1 114.77(15)
C13 P2 C6 104.86(17)
C13 P2 C16 104.41(18)
C6 P2 C16 105.51(18)
C13 P2 Pt1 117.94(12)
C6 P2 Pt1 107.70(12)
C16 P2 Pt1 115.31(12)
C4' S1 Pt1 111.6(7)
C4 S1 Pt1 104.2(7)
O1 C1 C2' 116.9(13)
O1 C1 C2 120.0(12)
O1 C1 Pt1 123.2(4)
C2' C1 Pt1 118.9(11)
C2 C1 Pt1 116.7(11)
C1 C2 C3 104.7(12)
C1 C2 H2A 110.8
C3 C2 H2A 110.8
C1 C2 H2B 110.8
C3 C2 H2B 110.8
H2A C2 H2B 108.9
C4 C3 C2 111.8(17)
C4 C3 H3A 109.3
C2 C3 H3A 109.3
C4 C3 H3B 109.3
C2 C3 H3B 109.3
H3A C3 H3B 107.9
C3 C4 S1 122.3(15)
C3 C4 H4A 106.8
S1 C4 H4A 106.8
C3 C4 H4B 106.8
S1 C4 H4B 106.8
H4A C4 H4B 106.6
C1 C2' C3' 116.5(14)
C1 C2' H2C 108.2
C3' C2' H2C 108.2
C1 C2' H2D 108.2
C3' C2' H2D 108.2
H2C C2' H2D 107.3
C4' C3' C2' 116(2)
C4' C3' H3C 108.3
C2' C3' H3C 108.3
C4' C3' H3D 108.3
C2' C3' H3D 108.3
H3C C3' H3D 107.4
C3' C4' S1 108.8(13)
C3' C4' H4C 109.9
S1 C4' H4C 109.9
C3' C4' H4D 109.9
S1 C4' H4D 109.9
H4C C4' H4D 108.3
C6 C5 P1 112.8(2)
C6 C5 H5A 109.0
P1 C5 H5A 109.0
C6 C5 H5B 109.0
P1 C5 H5B 109.0
H5A C5 H5B 107.8
C5 C6 P2 112.0(2)
C5 C6 H6A 109.2
P2 C6 H6A 109.2
C5 C6 H6B 109.2
P2 C6 H6B 109.2
H6A C6 H6B 107.9
C9 C7 C8 110.3(4)
C9 C7 P1 114.5(3)
C8 C7 P1 110.6(3)
C9 C7 H7 107.0
C8 C7 H7 107.0
P1 C7 H7 107.0
C7 C8 H8A 109.5
C7 C8 H8B 109.5
H8A C8 H8B 109.5
C7 C8 H8C 109.5
H8A C8 H8C 109.5
H8B C8 H8C 109.5
C7 C9 H9A 109.5
C7 C9 H9B 109.5
H9A C9 H9B 109.5
C7 C9 H9C 109.5
H9A C9 H9C 109.5
H9B C9 H9C 109.5
C12 C10 C11 109.8(4)
C12 C10 P1 112.1(3)
C11 C10 P1 111.2(3)
C12 C10 H10 107.9
C11 C10 H10 107.9
P1 C10 H10 107.9
C10 C11 H11A 109.5
C10 C11 H11B 109.5
H11A C11 H11B 109.5
C10 C11 H11C 109.5
H11A C11 H11C 109.5
H11B C11 H11C 109.5
C10 C12 H12A 109.5
C10 C12 H12B 109.5
H12A C12 H12B 109.5
C10 C12 H12C 109.5
H12A C12 H12C 109.5
H12B C12 H12C 109.5
C14 C13 C15 111.1(4)
C14 C13 P2 110.8(3)
C15 C13 P2 110.0(3)
C14 C13 H13 108.3
C15 C13 H13 108.3
P2 C13 H13 108.3
C13 C14 H14A 109.5
C13 C14 H14B 109.5
H14A C14 H14B 109.5
C13 C14 H14C 109.5
H14A C14 H14C 109.5
H14B C14 H14C 109.5
C13 C15 H15A 109.5
C13 C15 H15B 109.5
H15A C15 H15B 109.5
C13 C15 H15C 109.5
H15A C15 H15C 109.5
H15B C15 H15C 109.5
C17 C16 C18 111.6(3)
C17 C16 P2 111.2(3)
C18 C16 P2 113.6(3)
C17 C16 H16 106.6
C18 C16 H16 106.6
P2 C16 H16 106.6
C16 C17 H17A 109.5
C16 C17 H17B 109.5
H17A C17 H17B 109.5
C16 C17 H17C 109.5
H17A C17 H17C 109.5
H17B C17 H17C 109.5
C16 C18 H18A 109.5
C16 C18 H18B 109.5
H18A C18 H18B 109.5
C16 C18 H18C 109.5
H18A C18 H18C 109.5
H18B C18 H18C 109.5

loop_
_geom_bond_atom_site_label_1
_geom_bond_atom_site_label_2
_geom_bond_distance
Pt1 C1 2.055(6)
Pt1 P1 2.2439(11)
Pt1 P2 2.3149(12)
Pt1 S1 2.3462(11)
P1 C10 1.840(4)
P1 C5 1.840(4)
P1 C7 1.843(4)
P2 C13 1.838(4)
P2 C6 1.845(4)
P2 C16 1.846(4)
S1 C4' 1.824(7)
S1 C4 1.826(7)
O1 C1 1.207(6)
C1 C2' 1.541(9)
C1 C2 1.542(9)
C2 C3 1.55(2)
C2 H2A 0.9900
C2 H2B 0.9900
C3 C4 1.50(2)
C3 H3A 0.9900
C3 H3B 0.9900
C4 H4A 0.9900
C4 H4B 0.9900
C2' C3' 1.55(2)
C2' H2C 0.9900
C2' H2D 0.9900
C3' C4' 1.49(3)
C3' H3C 0.9900
C3' H3D 0.9900
C4' H4C 0.9900
C4' H4D 0.9900
C5 C6 1.536(5)
C5 H5A 0.9900
C5 H5B 0.9900
C6 H6A 0.9900
C6 H6B 0.9900
C7 C9 1.537(7)
C7 C8 1.555(7)
C7 H7 1.0000
C8 H8A 0.9800
C8 H8B 0.9800
C8 H8C 0.9800
C9 H9A 0.9800
C9 H9B 0.9800
C9 H9C 0.9800
C10 C12 1.519(6)
C10 C11 1.529(6)
C10 H10 1.0000
C11 H11A 0.9800
C11 H11B 0.9800
C11 H11C 0.9800
C12 H12A 0.9800
C12 H12B 0.9800
C12 H12C 0.9800
C13 C14 1.522(5)
C13 C15 1.538(6)
C13 H13 1.0000
C14 H14A 0.9800
C14 H14B 0.9800
C14 H14C 0.9800
C15 H15A 0.9800
C15 H15B 0.9800
C15 H15C 0.9800
C16 C17 1.528(6)
C16 C18 1.542(5)
C16 H16 1.0000
C17 H17A 0.9800
C17 H17B 0.9800
C17 H17C 0.9800
C18 H18A 0.9800
C18 H18B 0.9800
C18 H18C 0.9800

loop_
_geom_torsion_atom_site_label_1
_geom_torsion_atom_site_label_2
_geom_torsion_atom_site_label_3
_geom_torsion_atom_site_label_4
_geom_torsion
C1 Pt1 P1 C10 -73.7(2)
P2 Pt1 P1 C10 108.65(14)
S1 Pt1 P1 C10 59.9(12)
C1 Pt1 P1 C5 168.3(2)
P2 Pt1 P1 C5 -9.36(13)
S1 Pt1 P1 C5 -58.1(12)
C1 Pt1 P1 C7 49.3(2)
P2 Pt1 P1 C7 -128.34(15)
S1 Pt1 P1 C7 -177(12)
C1 Pt1 P2 C13 26(5)
P1 Pt1 P2 C13 109.97(15)
S1 Pt1 P2 C13 -71.46(15)
C1 Pt1 P2 C6 -92(5)
P1 Pt1 P2 C6 -8.33(13)
S1 Pt1 P2 C6 170.25(13)
C1 Pt1 P2 C16 150(5)
P1 Pt1 P2 C16 -125.80(16)
S1 Pt1 P2 C16 52.77(16)
C1 Pt1 S1 C4' 38.8(17)
P1 Pt1 S1 C4' -95(2)
P2 Pt1 S1 C4' -143.6(17)
C1 Pt1 S1 C4 38.8(15)
P1 Pt1 S1 C4 -94.9(19)
P2 Pt1 S1 C4 -143.6(15)
P1 Pt1 C1 O1 -64.8(6)
P2 Pt1 C1 O1 19(6)
S1 Pt1 C1 O1 116.5(6)
P1 Pt1 C1 C2' 126.7(14)
P2 Pt1 C1 C2' -150(5)
S1 Pt1 C1 C2' -51.9(14)
P1 Pt1 C1 C2 114.2(11)
P2 Pt1 C1 C2 -162(5)
S1 Pt1 C1 C2 -64.4(11)
O1 C1 C2 C3 -96.3(13)
Pt1 C1 C2 C3 85(2)
C1 C2 C3 C4 -73(2)
C2 C3 C4 S1 64(3)
Pt1 S1 C4 C3 -49(3)
O1 C1 C2' C3' -155.8(18)
Pt1 C1 C2' C3' 13(3)
C1 C2' C3' C4' 65(3)
C2' C3' C4' S1 -71(3)
Pt1 S1 C4' C3' 10(3)
C10 P1 C5 C6 -96.3(3)
C7 P1 C5 C6 154.0(3)
Pt1 P1 C5 C6 29.8(3)
P1 C5 C6 P2 -37.6(3)
C13 P2 C6 C5 -97.9(3)
C16 P2 C6 C5 152.1(3)
Pt1 P2 C6 C5 28.5(3)
C10 P1 C7 C9 -42.1(4)
C5 P1 C7 C9 67.4(4)
Pt1 P1 C7 C9 -171.9(3)
C10 P1 C7 C8 -167.5(3)
C5 P1 C7 C8 -58.0(3)
Pt1 P1 C7 C8 62.7(3)
C5 P1 C10 C12 -172.1(3)
C7 P1 C10 C12 -61.1(4)
Pt1 P1 C10 C12 67.1(4)
C5 P1 C10 C11 64.6(3)
C7 P1 C10 C11 175.6(3)
Pt1 P1 C10 C11 -56.1(3)
C6 P2 C13 C14 64.4(3)
C16 P2 C13 C14 175.1(3)
Pt1 P2 C13 C14 -55.4(3)
C6 P2 C13 C15 -172.4(3)
C16 P2 C13 C15 -61.7(3)
Pt1 P2 C13 C15 67.8(3)
C13 P2 C16 C17 175.5(3)
C6 P2 C16 C17 -74.3(3)
Pt1 P2 C16 C17 44.4(3)
C13 P2 C16 C18 -57.6(3)
C6 P2 C16 C18 52.6(3)
Pt1 P2 C16 C18 171.3(2)
